data_4342745
loop_
_publ_author_name
'Mesbah, Adel'
'Prakash, Jai'
'Beard, Jessica C.'
'Leb\`egue, S\'ebastien'
'Malliakas, Christos D.'
'Ibers, James A.'

_publ_section_title
;
 Syntheses, Crystal Structures, Optical and Theoretical Studies of the
 Actinide Thiophosphates SrU(PS4)2, BaU(PS4)2, and SrTh(PS4)2.
;
_journal_issue 6
_journal_name_full 'Inorganic chemistry'
_journal_page_first 2970
_journal_page_last 2975
_journal_paper_doi 10.1021/acs.inorgchem.5b00071
_journal_volume 54
_journal_year 2015
_chemical_formula_sum 'Ba P2 S8 U'
_chemical_formula_weight 693.79
_chemical_name_common BaUP2S8
_chemical_name_systematic
;
 ?
;
_space_group_crystal_system tetragonal
_space_group_IT_number 135
_space_group_name_Hall '-P 4c 2ab'
_space_group_name_H-M_alt 'P 42/m b c'
_symmetry_space_group_name_Hall '-P 4c 2ab'
_symmetry_space_group_name_H-M 'P 42/m b c'
_atom_sites_solution_primary direct
_atom_sites_solution_secondary difmap
_audit_creation_method SHELXL-2013
_cell_angle_alpha 90
_cell_angle_beta 90
_cell_angle_gamma 90
_cell_formula_units_Z 4
_cell_length_a 11.1405(4)
_cell_length_b 11.1405(4)
_cell_length_c 9.6604(5)
_cell_measurement_reflns_used 1622
_cell_measurement_temperature 100(2)
_cell_measurement_theta_max 64.46
_cell_measurement_theta_min 5.62
_cell_volume 1198.96(9)
_computing_cell_refinement 'Bruker SAINT'
_computing_data_collection 'Bruker APEX2'
_computing_data_reduction 'Bruker SAINT'
_computing_molecular_graphics 'Bruker SHELXTL'
_computing_publication_material 'Bruker SHELXTL'
_computing_structure_refinement 'SHELXL-2014/6 (Sheldrick, 2014)'
_computing_structure_solution 'SHELXL-2012/1 (Sheldrick, 2012)'
_diffrn_ambient_temperature 100(2)
_diffrn_measured_fraction_theta_full 0.930
_diffrn_measured_fraction_theta_max 0.991
_diffrn_measurement_device_type 'Bruker APEX-II CCD'
_diffrn_measurement_method '\f and \w scans'
_diffrn_radiation_type CuK\a
_diffrn_radiation_wavelength 1.54178
_diffrn_reflns_av_R_equivalents 0.0310
_diffrn_reflns_av_unetI/netI 0.0162
_diffrn_reflns_Laue_measured_fraction_full 0.930
_diffrn_reflns_Laue_measured_fraction_max 0.991
_diffrn_reflns_limit_h_max 12
_diffrn_reflns_limit_h_min -12
_diffrn_reflns_limit_k_max 12
_diffrn_reflns_limit_k_min -12
_diffrn_reflns_limit_l_max 6
_diffrn_reflns_limit_l_min -11
_diffrn_reflns_number 6173
_diffrn_reflns_point_group_measured_fraction_full 0.930
_diffrn_reflns_point_group_measured_fraction_max 0.991
_diffrn_reflns_theta_full 67.679
_diffrn_reflns_theta_max 64.865
_diffrn_reflns_theta_min 5.616
_diffrn_source 'fine-focus sealed tube'
_exptl_absorpt_coefficient_mu 78.241
_exptl_absorpt_correction_T_max 0.42975
_exptl_absorpt_correction_T_min 0.05576
_exptl_absorpt_correction_type numerical
_exptl_absorpt_process_details 'face indexed (SADABS; Sheldrick, 2012/1)'
_exptl_crystal_colour Orange
_exptl_crystal_density_diffrn 3.844
_exptl_crystal_density_meas ?
_exptl_crystal_density_method 'not measured'
_exptl_crystal_description Needle
_exptl_crystal_F_000 1224
_exptl_crystal_size_max 0.154
_exptl_crystal_size_mid 0.023
_exptl_crystal_size_min 0.020
_refine_diff_density_max 1.394
_refine_diff_density_min -1.652
_refine_diff_density_rms 0.220
_refine_ls_extinction_coef 0.00015(2)
_refine_ls_extinction_expression Fc^*^=kFc[1+0.001xFc^2^\l^3^/sin(2\q)]^-1/4^
_refine_ls_extinction_method SHELXL
_refine_ls_goodness_of_fit_ref 1.058
_refine_ls_hydrogen_treatment undef
_refine_ls_matrix_type full
_refine_ls_number_parameters 34
_refine_ls_number_reflns 542
_refine_ls_number_restraints 0
_refine_ls_restrained_S_all 1.058
_refine_ls_R_factor_all 0.0262
_refine_ls_R_factor_gt 0.0235
_refine_ls_shift/su_max 0.000
_refine_ls_shift/su_mean 0.000
_refine_ls_structure_factor_coef Fsqd
_refine_ls_weighting_details
;
 w=1/[\s^2^(Fo^2^)+(0.0437P)^2^]
 where P=(1.0000Fo^2^+0.0000Fc^2^)
;
_refine_ls_weighting_scheme calc
_refine_ls_wR_factor_gt 0.0607
_refine_ls_wR_factor_ref 0.0625
_reflns_Friedel_coverage 0.000
_reflns_number_gt 487
_reflns_number_total 542
_reflns_threshold_expression 'I > 2\s(I)'
_cod_data_source_file ic5b00071_si_001.cif
_cod_data_source_block BaUP2S8
_cod_depositor_comments
;
The following automatic conversions were performed:

'_exptl_crystal_density_meas' value 'not measured' was changed to '?'
- the value is perceived as not measured.

Automatic conversion script
Id: cif_fix_values 3143 2015-03-26 13:38:13Z robertas 
;
_cod_original_cell_volume 1198.96(11)
_cod_database_code 4342745
_shelx_space_group_comment
;
The symmetry employed for this shelxl refinement is uniquely defined
by the following loop, which should always be used as a source of
symmetry information in preference to the above space-group names.
They are only intended as comments.
;
_shelx_estimated_absorpt_t_min 0.029
_shelx_estimated_absorpt_t_max 0.304
_shelxl_version_number 2013-2

loop_
_space_group_symop_operation_xyz
'x, y, z'
'-x, -y, z'
'-y, x, z+1/2'
'y, -x, z+1/2'
'-x+1/2, y+1/2, -z'
'x+1/2, -y+1/2, -z'
'y+1/2, x+1/2, -z+1/2'
'-y+1/2, -x+1/2, -z+1/2'
'-x, -y, -z'
'x, y, -z'
'y, -x, -z-1/2'
'-y, x, -z-1/2'
'x-1/2, -y-1/2, z'
'-x-1/2, y-1/2, z'
'-y-1/2, -x-1/2, z-1/2'
'y-1/2, x-1/2, z-1/2'

loop_
_atom_site_label
_atom_site_type_symbol
_atom_site_fract_x
_atom_site_fract_y
_atom_site_fract_z
_atom_site_U_iso_or_equiv
_atom_site_adp_type
_atom_site_occupancy
_atom_site_site_symmetry_order
_atom_site_calc_flag
_atom_site_refinement_flags_posn
_atom_site_refinement_flags_adp
_atom_site_refinement_flags_occupancy
U1 U 0.0000 0.0000 0.2500 0.0110(2) Uani 1 4 d S T P
Ba1 Ba 0.0000 0.5000 0.2500 0.0166(3) Uani 1 4 d S T P
P1 P 0.03580(14) 0.23145(13) 0.0000 0.0124(3) Uani 1 2 d S T P
S1 S 0.22663(9) 0.07075(8) 0.32694(10) 0.0141(3) Uani 1 1 d . . .
S2 S 0.13411(12) 0.07490(12) 0.0000 0.0129(3) Uani 1 2 d S T P
S3 S 0.13836(13) 0.37840(14) 0.0000 0.0159(4) Uani 1 2 d S T P

loop_
_atom_site_aniso_label
_atom_site_aniso_U_11
_atom_site_aniso_U_22
_atom_site_aniso_U_33
_atom_site_aniso_U_23
_atom_site_aniso_U_13
_atom_site_aniso_U_12
U1 0.0133(2) 0.0133(2) 0.0065(3) 0.000 0.000 0.000
Ba1 0.0191(4) 0.0191(4) 0.0116(6) 0.000 0.000 -0.00007(19)
P1 0.0138(7) 0.0151(7) 0.0081(7) 0.000 0.000 0.0005(6)
S1 0.0155(5) 0.0164(5) 0.0105(5) 0.0029(3) -0.0005(4) -0.0011(4)
S2 0.0140(8) 0.0162(8) 0.0086(7) 0.000 0.000 0.0016(5)
S3 0.0147(7) 0.0163(8) 0.0167(9) 0.000 0.000 -0.0022(6)

loop_
_atom_type_symbol
_atom_type_description
_atom_type_scat_dispersion_real
_atom_type_scat_dispersion_imag
_atom_type_scat_source
P P 0.2955 0.4335 'International Tables Vol C Tables 4.2.6.8 and 6.1.1.4'
S S 0.3331 0.5567 'International Tables Vol C Tables 4.2.6.8 and 6.1.1.4'
Ba Ba -1.0456 8.4617 'International Tables Vol C Tables 4.2.6.8 and 6.1.1.4'
U U -4.3638 13.4090 'International Tables Vol C Tables 4.2.6.8 and 6.1.1.4'

loop_
_geom_angle_atom_site_label_1
_geom_angle_atom_site_label_2
_geom_angle_atom_site_label_3
_geom_angle
_geom_angle_site_symmetry_1
_geom_angle_site_symmetry_3
S1 U1 S1 94.197(11) . 11_556
S1 U1 S1 148.61(4) . 2
S1 U1 S1 94.197(11) 11_556 2
S1 U1 S1 94.198(11) . 12_556
S1 U1 S1 148.61(4) 11_556 12_556
S1 U1 S1 94.197(11) 2 12_556
S1 U1 S2 71.10(3) . .
S1 U1 S2 83.89(3) 11_556 .
S1 U1 S2 139.95(3) 2 .
S1 U1 S2 70.43(3) 12_556 .
S1 U1 S2 139.95(3) . 9
S1 U1 S2 70.43(3) 11_556 9
S1 U1 S2 71.10(3) 2 9
S1 U1 S2 83.89(3) 12_556 9
S2 U1 S2 70.64(4) . 9
S1 U1 S2 83.89(3) . 3
S1 U1 S2 139.95(3) 11_556 3
S1 U1 S2 70.43(3) 2 3
S1 U1 S2 71.10(3) 12_556 3
S2 U1 S2 131.74(3) . 3
S2 U1 S2 131.74(3) 9 3
S1 U1 S2 70.43(3) . 11_556
S1 U1 S2 71.10(3) 11_556 11_556
S1 U1 S2 83.89(3) 2 11_556
S1 U1 S2 139.95(3) 12_556 11_556
S2 U1 S2 131.74(3) . 11_556
S2 U1 S2 131.74(3) 9 11_556
S2 U1 S2 70.64(4) 3 11_556
S3 Ba1 S3 99.49(5) 7_455 9_565
S3 Ba1 S3 80.71(5) 7_455 15_666
S3 Ba1 S3 175.22(5) 9_565 15_666
S3 Ba1 S3 175.22(5) 7_455 .
S3 Ba1 S3 80.71(5) 9_565 .
S3 Ba1 S3 99.49(5) 15_666 .
S3 Ba1 S1 121.95(3) 7_455 12_556
S3 Ba1 S1 96.25(3) 9_565 12_556
S3 Ba1 S1 79.70(3) 15_666 12_556
S3 Ba1 S1 62.65(3) . 12_556
S3 Ba1 S1 96.25(3) 7_455 14_665
S3 Ba1 S1 121.95(3) 9_565 14_665
S3 Ba1 S1 62.65(3) 15_666 14_665
S3 Ba1 S1 79.70(3) . 14_665
S1 Ba1 S1 120.82(3) 12_556 14_665
S3 Ba1 S1 79.70(3) 7_455 11_566
S3 Ba1 S1 62.65(3) 9_565 11_566
S3 Ba1 S1 121.95(3) 15_666 11_566
S3 Ba1 S1 96.25(3) . 11_566
S1 Ba1 S1 153.41(3) 12_556 11_566
S1 Ba1 S1 66.01(3) 14_665 11_566
S3 Ba1 S1 62.65(3) 7_455 13_565
S3 Ba1 S1 79.70(3) 9_565 13_565
S3 Ba1 S1 96.25(3) 15_666 13_565
S3 Ba1 S1 121.95(3) . 13_565
S1 Ba1 S1 66.01(3) 12_556 13_565
S1 Ba1 S1 153.41(3) 14_665 13_565
S1 Ba1 S1 120.82(3) 11_566 13_565
S3 Ba1 Ba1 40.35(2) 7_455 9_566
S3 Ba1 Ba1 139.65(2) 9_565 9_566
S3 Ba1 Ba1 40.35(2) 15_666 9_566
S3 Ba1 Ba1 139.65(2) . 9_566
S1 Ba1 Ba1 103.294(17) 12_556 9_566
S1 Ba1 Ba1 76.706(17) 14_665 9_566
S1 Ba1 Ba1 103.294(17) 11_566 9_566
S1 Ba1 Ba1 76.706(17) 13_565 9_566
S3 Ba1 Ba1 139.65(2) 7_455 9_565
S3 Ba1 Ba1 40.35(2) 9_565 9_565
S3 Ba1 Ba1 139.65(2) 15_666 9_565
S3 Ba1 Ba1 40.35(2) . 9_565
S1 Ba1 Ba1 76.706(17) 12_556 9_565
S1 Ba1 Ba1 103.294(17) 14_665 9_565
S1 Ba1 Ba1 76.706(17) 11_566 9_565
S1 Ba1 Ba1 103.294(17) 13_565 9_565
Ba1 Ba1 Ba1 180.0 9_566 9_565
S3 P1 S1 110.65(6) . 3_554
S3 P1 S1 110.65(6) . 12_556
S1 P1 S1 109.19(9) 3_554 12_556
S3 P1 S2 112.96(9) . .
S1 P1 S2 106.60(5) 3_554 .
S1 P1 S2 106.60(5) 12_556 .
P1 S1 U1 94.50(5) 11_556 .
P1 S1 Ba1 91.24(5) 11_556 11_556
U1 S1 Ba1 137.19(3) . 11_556
P1 S2 U1 88.30(4) . 9
P1 S2 U1 88.30(4) . .
U1 S2 U1 109.36(4) 9 .
P1 S3 Ba1 94.14(5) . 9_565
P1 S3 Ba1 94.14(5) . .
Ba1 S3 Ba1 99.29(5) 9_565 .

loop_
_geom_bond_atom_site_label_1
_geom_bond_atom_site_label_2
_geom_bond_distance
_geom_bond_site_symmetry_2
U1 S1 2.7474(10) .
U1 S1 2.7474(10) 11_556
U1 S1 2.7474(10) 2
U1 S1 2.7474(10) 12_556
U1 S2 2.9599(8) .
U1 S2 2.9599(8) 9
U1 S2 2.9599(8) 3
U1 S2 2.9599(8) 11_556
Ba1 S3 3.1692(11) 7_455
Ba1 S3 3.1692(11) 9_565
Ba1 S3 3.1692(11) 15_666
Ba1 S3 3.1692(11) .
Ba1 S1 3.2324(10) 12_556
Ba1 S1 3.2324(10) 14_665
Ba1 S1 3.2324(10) 11_566
Ba1 S1 3.2324(10) 13_565
Ba1 Ba1 4.8302(3) 9_566
Ba1 Ba1 4.8302(3) 9_565
P1 S3 1.996(2) .
P1 S1 2.0511(13) 3_554
P1 S1 2.0511(13) 12_556
P1 S2 2.059(2) .
S1 P1 2.0510(13) 11_556
S1 Ba1 3.2325(10) 11_556
S2 U1 2.9599(8) 9
S3 Ba1 3.1692(11) 9_565
